data_1553489
loop_
_publ_author_name
'Wu, Yan-Dong'
'Geng, Xiao'
'Gao, Qinghe'
'Zhang, Jingjing'
'Wu, Xia'
'Wu, An-Xin'

_publ_section_title
;
 Iodine-promoted sequential dual oxidative Csp3--H amination/Csp3--H
 iodination reactions: efficient synthesis of
 1-iodoimidazo[1,5-a]pyridines
;
_journal_issue 11
_journal_name_full 'Organic Chemistry Frontiers'
_journal_page_first 1430
_journal_paper_doi 10.1039/C6QO00313C
_journal_volume 3
_journal_year 2016
_chemical_formula_sum 'C18 H11 I N2 O'
_chemical_formula_weight 398.19
_space_group_IT_number 2
_space_group_name_Hall '-P 1'
_space_group_name_H-M_alt 'P -1'
_symmetry_cell_setting triclinic
_symmetry_space_group_name_H-M 'P -1'
_atom_sites_solution_hydrogens geom
_atom_sites_solution_primary direct
_atom_sites_solution_secondary difmap
_audit_creation_method SHELXL-97
_audit_update_record
;
2016-06-14 deposited with the CCDC.
2016-08-30 downloaded from the CCDC.
;
_cell_angle_alpha 95.607(18)
_cell_angle_beta 102.60(2)
_cell_angle_gamma 110.95(2)
_cell_formula_units_Z 2
_cell_length_a 7.504(11)
_cell_length_b 8.467(12)
_cell_length_c 13.179(18)
_cell_measurement_reflns_used 4995
_cell_measurement_temperature 296(2)
_cell_measurement_theta_max 29.91
_cell_measurement_theta_min 2.63
_cell_volume 748.8(18)
_computing_cell_refinement 'Bruker SAINT'
_computing_data_collection 'Bruker APEX2'
_computing_data_reduction 'Bruker SAINT'
_computing_molecular_graphics 'Bruker SHELXTL'
_computing_publication_material 'Bruker SHELXTL'
_computing_structure_refinement 'SHELXL-97 (Sheldrick, 1997)'
_computing_structure_solution 'SHELXS-97 (Sheldrick, 1990)'
_diffrn_ambient_temperature 296(2)
_diffrn_measured_fraction_theta_full 0.993
_diffrn_measured_fraction_theta_max 0.993
_diffrn_measurement_device_type 'Bruker APEX-II CCD'
_diffrn_measurement_method '\f and \w scans'
_diffrn_radiation_monochromator graphite
_diffrn_radiation_source 'fine-focus sealed tube'
_diffrn_radiation_type MoK\a
_diffrn_radiation_wavelength 0.71073
_diffrn_reflns_av_R_equivalents 0.0244
_diffrn_reflns_av_sigmaI/netI 0.0290
_diffrn_reflns_limit_h_max 10
_diffrn_reflns_limit_h_min -10
_diffrn_reflns_limit_k_max 11
_diffrn_reflns_limit_k_min -11
_diffrn_reflns_limit_l_max 17
_diffrn_reflns_limit_l_min -17
_diffrn_reflns_number 10330
_diffrn_reflns_theta_full 29.00
_diffrn_reflns_theta_max 29.00
_diffrn_reflns_theta_min 1.61
_diffrn_standards_number 0
_exptl_absorpt_coefficient_mu 2.141
_exptl_absorpt_correction_T_max 0.9005
_exptl_absorpt_correction_T_min 0.5660
_exptl_absorpt_correction_type none
_exptl_crystal_density_diffrn 1.766
_exptl_crystal_density_method 'not measured'
_exptl_crystal_description block
_exptl_crystal_F_000 388
_exptl_crystal_size_max 0.30
_exptl_crystal_size_mid 0.10
_exptl_crystal_size_min 0.05
_refine_diff_density_max 1.293
_refine_diff_density_min -0.667
_refine_diff_density_rms 0.112
_refine_ls_extinction_method none
_refine_ls_goodness_of_fit_ref 1.141
_refine_ls_hydrogen_treatment mixed
_refine_ls_matrix_type full
_refine_ls_number_parameters 199
_refine_ls_number_reflns 3963
_refine_ls_number_restraints 0
_refine_ls_restrained_S_all 1.141
_refine_ls_R_factor_all 0.0428
_refine_ls_R_factor_gt 0.0332
_refine_ls_shift/su_max 0.001
_refine_ls_shift/su_mean 0.000
_refine_ls_structure_factor_coef Fsqd
_refine_ls_weighting_details 'calc w=1/[\s^2^(Fo^2^)+(0.0625P)^2^+0.1752P] where P=(Fo^2^+2Fc^2^)/3'
_refine_ls_weighting_scheme calc
_refine_ls_wR_factor_gt 0.0994
_refine_ls_wR_factor_ref 0.1136
_reflns_number_gt 3229
_reflns_number_total 3963
_reflns_threshold_expression >2sigma(I)
_cod_data_source_file c6qo00313c2.cif
_cod_data_source_block mo_150618g_0m
_cod_depositor_comments
;
The following automatic conversions were performed:

data item '_symmetry_cell_setting' value 'Triclinic' was changed to
'triclinic' in accordance with the
/home/saulius/struct/COD-crude-data/automatic-downloads/DataCite-retrospective/RSC/depositions/lib/dictionaries/cif_core.dic
dictionary named 'cif_core.dic' version 2.4.2 last updated on
2011-04-26.

Automatic conversion script
Id: cif_fix_values 6909 2019-04-08 15:41:33Z antanas 
;
_cod_original_sg_symbol_H-M P-1
_cod_database_code 1553489

loop_
_symmetry_equiv_pos_as_xyz
'x, y, z'
'-x, -y, -z'

loop_
_atom_site_label
_atom_site_type_symbol
_atom_site_fract_x
_atom_site_fract_y
_atom_site_fract_z
_atom_site_U_iso_or_equiv
_atom_site_adp_type
_atom_site_occupancy
_atom_site_symmetry_multiplicity
_atom_site_calc_flag
_atom_site_refinement_flags
C1 C 0.7614(5) 0.7023(5) 1.3320(3) 0.0573(8) Uani 1 1 d .
H1 H 0.7347 0.6017 1.3594 0.069 Uiso 1 1 calc R
C2 C 0.7861(6) 0.8526(5) 1.3940(3) 0.0620(9) Uani 1 1 d .
H2 H 0.7774 0.8534 1.4633 0.074 Uiso 1 1 calc R
C3 C 0.8247(5) 1.0056(5) 1.3534(3) 0.0609(9) Uani 1 1 d .
H3 H 0.8396 1.1063 1.3959 0.073 Uiso 1 1 calc R
C4 C 0.8404(5) 1.0075(5) 1.2517(3) 0.0541(7) Uani 1 1 d .
H4 H 0.8671 1.1096 1.2261 0.065 Uiso 1 1 calc R
C5 C 0.8161(4) 0.8536(4) 1.1851(2) 0.0445(6) Uani 1 1 d .
C6 C 0.7764(4) 0.6991(4) 1.2260(2) 0.0431(6) Uani 1 1 d .
C7 C 0.7522(4) 0.5466(4) 1.1592(2) 0.0446(6) Uani 1 1 d .
H7 H 0.7281 0.4456 1.1861 0.054 Uiso 1 1 calc R
C8 C 0.7631(4) 0.5428(4) 1.0555(2) 0.0409(5) Uani 1 1 d .
C9 C 0.8063(5) 0.6998(4) 1.0159(2) 0.0492(6) Uani 1 1 d .
H9 H 0.8165 0.7004 0.9469 0.059 Uiso 1 1 calc R
C10 C 0.8328(5) 0.8499(4) 1.0792(3) 0.0534(7) Uani 1 1 d .
H10 H 0.8622 0.9511 1.0525 0.064 Uiso 1 1 calc R
C11 C 0.7262(4) 0.3689(4) 0.9941(2) 0.0448(6) Uani 1 1 d .
C12 C 0.7257(4) 0.3432(3) 0.8813(2) 0.0391(5) Uani 1 1 d .
C13 C 0.7565(4) 0.3817(4) 0.7262(2) 0.0417(5) Uani 1 1 d .
C14 C 0.7090(4) 0.2051(4) 0.7226(2) 0.0397(5) Uani 1 1 d .
C15 C 0.6824(5) 0.0638(4) 0.6457(3) 0.0492(6) Uani 1 1 d .
H15 H 0.6956 0.0791 0.5784 0.059 Uiso 1 1 calc R
C16 C 0.6373(5) -0.0948(4) 0.6718(3) 0.0571(8) Uani 1 1 d .
H16 H 0.6207 -0.1888 0.6225 0.069 Uiso 1 1 calc R
C17 C 0.6155(5) -0.1162(4) 0.7744(3) 0.0576(8) Uani 1 1 d .
H17 H 0.5849 -0.2251 0.7915 0.069 Uiso 1 1 calc R
C18 C 0.6381(5) 0.0179(4) 0.8481(3) 0.0516(7) Uani 1 1 d .
H18 H 0.6198 0.0007 0.9144 0.062 Uiso 1 1 calc R
I1 I 0.80613(4) 0.50135(3) 0.598621(16) 0.06625(12) Uani 1 1 d .
N1 N 0.7652(3) 0.4631(3) 0.82056(19) 0.0416(5) Uani 1 1 d .
N2 N 0.6889(3) 0.1815(3) 0.82357(18) 0.0399(5) Uani 1 1 d .
O1 O 0.6967(5) 0.2441(3) 1.0383(2) 0.0689(7) Uani 1 1 d .

loop_
_atom_site_aniso_label
_atom_site_aniso_U_11
_atom_site_aniso_U_22
_atom_site_aniso_U_33
_atom_site_aniso_U_23
_atom_site_aniso_U_13
_atom_site_aniso_U_12
C1 0.0630(19) 0.064(2) 0.0453(16) 0.0115(14) 0.0223(14) 0.0201(16)
C2 0.0634(19) 0.077(2) 0.0454(16) 0.0015(16) 0.0214(14) 0.0267(17)
C3 0.0538(18) 0.068(2) 0.0578(19) -0.0052(16) 0.0156(15) 0.0250(16)
C4 0.0548(17) 0.0527(17) 0.0537(17) 0.0069(14) 0.0151(14) 0.0206(14)
C5 0.0388(13) 0.0508(15) 0.0434(14) 0.0087(12) 0.0091(11) 0.0183(11)
C6 0.0384(13) 0.0514(15) 0.0380(13) 0.0090(11) 0.0116(10) 0.0153(11)
C7 0.0462(14) 0.0471(15) 0.0400(14) 0.0142(11) 0.0146(11) 0.0145(12)
C8 0.0395(13) 0.0470(14) 0.0357(12) 0.0109(10) 0.0093(10) 0.0161(11)
C9 0.0622(17) 0.0480(15) 0.0367(13) 0.0127(11) 0.0149(12) 0.0186(13)
C10 0.0681(19) 0.0491(16) 0.0437(15) 0.0149(13) 0.0138(14) 0.0230(14)
C11 0.0492(15) 0.0464(14) 0.0394(13) 0.0123(11) 0.0158(11) 0.0162(12)
C12 0.0398(13) 0.0389(13) 0.0394(13) 0.0082(10) 0.0129(10) 0.0148(10)
C13 0.0487(14) 0.0405(13) 0.0393(13) 0.0127(10) 0.0148(11) 0.0183(11)
C14 0.0387(13) 0.0396(13) 0.0419(13) 0.0086(10) 0.0117(10) 0.0159(10)
C15 0.0547(16) 0.0495(16) 0.0483(16) 0.0069(12) 0.0201(13) 0.0232(13)
C16 0.0650(19) 0.0440(16) 0.064(2) 0.0033(14) 0.0202(15) 0.0237(14)
C17 0.069(2) 0.0390(15) 0.069(2) 0.0177(14) 0.0225(16) 0.0221(14)
C18 0.0589(17) 0.0443(15) 0.0543(17) 0.0191(13) 0.0197(14) 0.0184(13)
I1 0.1079(2) 0.05364(16) 0.04774(15) 0.02157(10) 0.03390(13) 0.03322(14)
N1 0.0449(12) 0.0400(11) 0.0394(11) 0.0090(9) 0.0123(9) 0.0152(9)
N2 0.0396(11) 0.0403(11) 0.0418(12) 0.0122(9) 0.0130(9) 0.0155(9)
O1 0.112(2) 0.0512(13) 0.0499(13) 0.0213(10) 0.0360(13) 0.0286(14)

loop_
_atom_type_symbol
_atom_type_description
_atom_type_scat_dispersion_real
_atom_type_scat_dispersion_imag
_atom_type_scat_source
C C 0.0033 0.0016 'International Tables Vol C Tables 4.2.6.8 and 6.1.1.4'
H H 0.0000 0.0000 'International Tables Vol C Tables 4.2.6.8 and 6.1.1.4'
N N 0.0061 0.0033 'International Tables Vol C Tables 4.2.6.8 and 6.1.1.4'
O O 0.0106 0.0060 'International Tables Vol C Tables 4.2.6.8 and 6.1.1.4'
I I -0.4742 1.8119 'International Tables Vol C Tables 4.2.6.8 and 6.1.1.4'

loop_
_geom_angle_atom_site_label_1
_geom_angle_atom_site_label_2
_geom_angle_atom_site_label_3
_geom_angle
C2 C1 C6 120.5(3)
C2 C1 H1 119.8
C6 C1 H1 119.8
C1 C2 C3 120.5(3)
C1 C2 H2 119.8
C3 C2 H2 119.8
C4 C3 C2 120.7(3)
C4 C3 H3 119.7
C2 C3 H3 119.7
C3 C4 C5 120.4(3)
C3 C4 H4 119.8
C5 C4 H4 119.8
C6 C5 C10 118.7(3)
C6 C5 C4 118.9(3)
C10 C5 C4 122.3(3)
C7 C6 C5 118.6(3)
C7 C6 C1 122.3(3)
C5 C6 C1 119.0(3)
C8 C7 C6 122.3(3)
C8 C7 H7 118.8
C6 C7 H7 118.8
C7 C8 C9 118.5(3)
C7 C8 C11 115.6(3)
C9 C8 C11 126.0(3)
C10 C9 C8 120.4(3)
C10 C9 H9 119.8
C8 C9 H9 119.8
C9 C10 C5 121.4(3)
C9 C10 H10 119.3
C5 C10 H10 119.3
O1 C11 C12 118.4(3)
O1 C11 C8 119.8(3)
C12 C11 C8 121.8(2)
N1 C12 N2 110.1(2)
N1 C12 C11 127.8(3)
N2 C12 C11 122.0(2)
N1 C13 C14 112.1(2)
N1 C13 I1 124.4(2)
C14 C13 I1 123.5(2)
N2 C14 C13 104.2(2)
N2 C14 C15 120.3(3)
C13 C14 C15 135.5(3)
C16 C15 C14 118.9(3)
C16 C15 H15 120.5
C14 C15 H15 120.5
C15 C16 C17 119.8(3)
C15 C16 H16 120.1
C17 C16 H16 120.1
C18 C17 C16 121.7(3)
C18 C17 H17 119.2
C16 C17 H17 119.2
C17 C18 N2 119.2(3)
C17 C18 H18 120.4
N2 C18 H18 120.4
C13 N1 C12 106.6(3)
C18 N2 C14 120.0(3)
C18 N2 C12 133.0(3)
C14 N2 C12 107.0(2)

loop_
_geom_bond_atom_site_label_1
_geom_bond_atom_site_label_2
_geom_bond_distance
C1 C2 1.372(6)
C1 C6 1.425(5)
C1 H1 0.9300
C2 C3 1.409(6)
C2 H2 0.9300
C3 C4 1.371(6)
C3 H3 0.9300
C4 C5 1.428(5)
C4 H4 0.9300
C5 C6 1.421(5)
C5 C10 1.426(5)
C6 C7 1.419(5)
C7 C8 1.385(4)
C7 H7 0.9300
C8 C9 1.430(4)
C8 C11 1.509(5)
C9 C10 1.374(5)
C9 H9 0.9300
C10 H10 0.9300
C11 O1 1.230(4)
C11 C12 1.481(4)
C12 N1 1.344(4)
C12 N2 1.402(4)
C13 N1 1.338(4)
C13 C14 1.401(4)
C13 I1 2.080(3)
C14 N2 1.396(4)
C14 C15 1.415(4)
C15 C16 1.361(5)
C15 H15 0.9300
C16 C17 1.418(6)
C16 H16 0.9300
C17 C18 1.355(5)
C17 H17 0.9300
C18 N2 1.390(4)
C18 H18 0.9300

loop_
_geom_torsion_atom_site_label_1
_geom_torsion_atom_site_label_2
_geom_torsion_atom_site_label_3
_geom_torsion_atom_site_label_4
_geom_torsion
C6 C1 C2 C3 0.7(5)
C1 C2 C3 C4 -0.7(6)
C2 C3 C4 C5 0.6(5)
C3 C4 C5 C6 -0.3(5)
C3 C4 C5 C10 -179.5(3)
C10 C5 C6 C7 -0.9(4)
C4 C5 C6 C7 179.9(3)
C10 C5 C6 C1 179.4(3)
C4 C5 C6 C1 0.2(4)
C2 C1 C6 C7 179.9(3)
C2 C1 C6 C5 -0.4(5)
C5 C6 C7 C8 -0.9(4)
C1 C6 C7 C8 178.8(3)
C6 C7 C8 C9 1.9(4)
C6 C7 C8 C11 -177.8(3)
C7 C8 C9 C10 -1.1(5)
C11 C8 C9 C10 178.6(3)
C8 C9 C10 C5 -0.7(5)
C6 C5 C10 C9 1.7(5)
C4 C5 C10 C9 -179.1(3)
C7 C8 C11 O1 -2.7(4)
C9 C8 C11 O1 177.7(3)
C7 C8 C11 C12 177.8(2)
C9 C8 C11 C12 -1.9(4)
O1 C11 C12 N1 -176.0(3)
C8 C11 C12 N1 3.6(4)
O1 C11 C12 N2 1.3(4)
C8 C11 C12 N2 -179.1(2)
N1 C13 C14 N2 -0.2(3)
I1 C13 C14 N2 -179.96(18)
N1 C13 C14 C15 -179.6(3)
I1 C13 C14 C15 0.6(5)
N2 C14 C15 C16 0.0(4)
C13 C14 C15 C16 179.3(3)
C14 C15 C16 C17 0.7(5)
C15 C16 C17 C18 0.2(5)
C16 C17 C18 N2 -1.7(5)
C14 C13 N1 C12 0.5(3)
I1 C13 N1 C12 -179.70(19)
N2 C12 N1 C13 -0.7(3)
C11 C12 N1 C13 176.9(3)
C17 C18 N2 C14 2.3(4)
C17 C18 N2 C12 -178.7(3)
C13 C14 N2 C18 179.0(3)
C15 C14 N2 C18 -1.5(4)
C13 C14 N2 C12 -0.2(3)
C15 C14 N2 C12 179.3(3)
N1 C12 N2 C18 -178.5(3)
C11 C12 N2 C18 3.7(5)
N1 C12 N2 C14 0.5(3)
C11 C12 N2 C14 -177.2(2)
